data_4502021
loop_
_publ_author_name
'Davies, Robert P.'
'Less, Rob'
'Lickiss, Paul D.'
'Robertson, Karen'
'White, Andrew J. P.'

_publ_section_title
;
 Structural Diversity in Metal&#x2212;Organic Frameworks Built from Rigid
 Tetrahedral [Si(p-C6H4CO2)4]4&#x2212;Struts
;
_journal_issue 10
_journal_name_full 'Crystal Growth &amp; Design'
_journal_page_first 4571
_journal_paper_doi 10.1021/cg1008768
_journal_volume 10
_journal_year 2010
_chemical_formula_moiety 'C14 H10 Cd O5 Si0.5, 0.5(C4 H9 N O)'
_chemical_formula_sum 'C16 H14.5 Cd N0.5 O5.5 Si0.5'
_chemical_formula_weight 428.23
_chemical_name_systematic
; 
 ? 
;
_space_group_IT_number 15
_symmetry_cell_setting monoclinic
_symmetry_space_group_name_Hall '-I 2ya'
_symmetry_space_group_name_H-M 'I 1 2/a 1'
_atom_sites_solution_hydrogens geom
_atom_sites_solution_primary direct
_atom_sites_solution_secondary difmap
_audit_creation_method SHELXL-97
_cell_angle_alpha 90.00
_cell_angle_beta 94.2482(14)
_cell_angle_gamma 90.00
_cell_formula_units_Z 8
_cell_length_a 12.9161(2)
_cell_length_b 23.2940(4)
_cell_length_c 14.1869(2)
_cell_measurement_reflns_used 17842
_cell_measurement_temperature 173(2)
_cell_measurement_theta_max 32.3956
_cell_measurement_theta_min 3.7741
_cell_volume 4256.65(12)
_computing_cell_refinement 'CrysAlis RED, Oxford Diffraction Ltd'
_computing_data_collection 'CrysAlis CCD, Oxford Diffraction Ltd'
_computing_data_reduction 'CrysAlis RED, Oxford Diffraction Ltd'
_computing_molecular_graphics 'Bruker SHELXTL'
_computing_publication_material 'Bruker SHELXTL'
_computing_structure_refinement 'SHELXL-97 (Sheldrick, 1997)'
_computing_structure_solution 'SHELXS-97 (Sheldrick, 1990)'
_diffrn_ambient_temperature 173(2)
_diffrn_detector_area_resol_mean 15.9863
_diffrn_measured_fraction_theta_full 0.987
_diffrn_measured_fraction_theta_max 0.912
_diffrn_measurement_device_type 'OD Xcalibur 3'
_diffrn_measurement_method 'phi and omega scans'
_diffrn_radiation_monochromator graphite
_diffrn_radiation_source 'Enhance (Mo) X-ray Source'
_diffrn_radiation_type MoK\a
_diffrn_radiation_wavelength 0.71073
_diffrn_reflns_av_R_equivalents 0.0291
_diffrn_reflns_av_sigmaI/netI 0.0245
_diffrn_reflns_limit_h_max 18
_diffrn_reflns_limit_h_min -19
_diffrn_reflns_limit_k_max 32
_diffrn_reflns_limit_k_min -34
_diffrn_reflns_limit_l_max 18
_diffrn_reflns_limit_l_min -20
_diffrn_reflns_number 29976
_diffrn_reflns_theta_full 31.00
_diffrn_reflns_theta_max 32.43
_diffrn_reflns_theta_min 4.06
_diffrn_standards_number 0
_exptl_absorpt_coefficient_mu 1.074
_exptl_absorpt_correction_T_max 1.00000
_exptl_absorpt_correction_T_min 0.87021
_exptl_absorpt_correction_type multi-scan
_exptl_absorpt_process_details
; 
CrysAlis RED, Oxford Diffraction Ltd., 
Version 1.171.32.1 (release 28-02-2006 CrysAlis171 .NET) 
(compiled Feb 28 2007,14:31:15) 
Empirical absorption correction using spherical harmonics, 
implemented in SCALE3 ABSPACK scaling algorithm. 
;
_exptl_crystal_colour Colourless
_exptl_crystal_density_diffrn 1.336
_exptl_crystal_density_method 'not measured'
_exptl_crystal_description 'prismatic needles'
_exptl_crystal_F_000 1704
_exptl_crystal_size_max 0.31
_exptl_crystal_size_mid 0.14
_exptl_crystal_size_min 0.09
_platon_squeeze_details
;
 SQUEEZE suggests 174 e/cell = 21.8 e/asu.
 The solvent used was dma = C4H9NO = 48e, so ca. 0.5 dma/asu (24 e)
;
_refine_diff_density_max 1.973
_refine_diff_density_min -0.839
_refine_diff_density_rms 0.128
_refine_ls_extinction_method none
_refine_ls_goodness_of_fit_ref 1.210
_refine_ls_hydrogen_treatment constr
_refine_ls_matrix_type full
_refine_ls_number_parameters 188
_refine_ls_number_reflns 7006
_refine_ls_number_restraints 0
_refine_ls_restrained_S_all 1.210
_refine_ls_R_factor_all 0.0474
_refine_ls_R_factor_gt 0.0375
_refine_ls_shift/su_max 0.001
_refine_ls_shift/su_mean 0.000
_refine_ls_structure_factor_coef Fsqd
_refine_ls_weighting_details 'calc w=1/[\s^2^(Fo^2^)+(0.0858P)^2^+0.0000P] where P=(Fo^2^+2Fc^2^)/3'
_refine_ls_weighting_scheme calc
_refine_ls_wR_factor_gt 0.1302
_refine_ls_wR_factor_ref 0.1407
_reflns_number_gt 5603
_reflns_number_total 7006
_reflns_threshold_expression >2sigma(I)
_cod_data_source_file cg1008768_si_001.cif
_cod_data_source_block IMP-8Cd
_cod_depositor_comments
;
The following automatic conversions were performed:

'_symmetry_cell_setting' value 'Monoclinic' changed to 'monoclinic'
according to /home/saulius/struct/CIF-dictionaries/cif_core.dic
dictionary named 'cif_core.dic' version 2.4.2 from 2011-04-26.

Automatic conversion script
Id: cif_fix_values 1715 2011-07-08 13:25:40Z adriana 
;
_cod_original_sg_symbol_H-M I2/a
_cod_original_formula_sum 'C16 H14.50 Cd N0.50 O5.50 Si0.50'
_cod_database_code 4502021

loop_
_symmetry_equiv_pos_as_xyz
'x, y, z'
'-x+1/2, y, -z'
'x+1/2, y+1/2, z+1/2'
'-x+1, y+1/2, -z+1/2'
'-x, -y, -z'
'x-1/2, -y, z'
'-x+1/2, -y+1/2, -z+1/2'
'x, -y+1/2, z+1/2'

loop_
_atom_site_label
_atom_site_type_symbol
_atom_site_fract_x
_atom_site_fract_y
_atom_site_fract_z
_atom_site_U_iso_or_equiv
_atom_site_adp_type
_atom_site_occupancy
_atom_site_symmetry_multiplicity
_atom_site_calc_flag
_atom_site_refinement_flags
Cd1 Cd 0.2500 0.185943(10) 0.5000 0.02961(9) Uani 1 2 d S
Cd2 Cd 0.2500 0.2500 0.2500 0.03085(9) Uani 1 2 d S
O1 O 0.0914(2) 0.25303(15) 0.29969(19) 0.0697(9) Uani 1 1 d .
Si Si 0.7500 0.45678(4) 0.5000 0.02708(18) Uani 1 2 d S
C1 C 0.63398(19) 0.40869(10) 0.48885(18) 0.0305(5) Uani 1 1 d .
C2 C 0.6320(3) 0.35928(14) 0.5440(2) 0.0498(8) Uani 1 1 d .
H2A H 0.6876 0.3523 0.5901 0.060 Uiso 1 1 calc R
C3 C 0.5518(2) 0.32012(13) 0.5337(2) 0.0469(7) Uani 1 1 d .
H3A H 0.5528 0.2869 0.5724 0.056 Uiso 1 1 calc R
C4 C 0.4699(2) 0.32935(10) 0.46683(17) 0.0293(5) Uani 1 1 d .
C5 C 0.4682(2) 0.37874(13) 0.4136(2) 0.0439(7) Uani 1 1 d .
H5A H 0.4111 0.3863 0.3693 0.053 Uiso 1 1 calc R
C6 C 0.5494(2) 0.41750(12) 0.4245(2) 0.0406(6) Uani 1 1 d .
H6A H 0.5471 0.4512 0.3866 0.049 Uiso 1 1 calc R
C7 C 0.3834(2) 0.28617(11) 0.45223(17) 0.0299(5) Uani 1 1 d .
O8 O 0.38546(15) 0.24415(8) 0.51098(14) 0.0374(4) Uani 1 1 d .
O9 O 0.31657(15) 0.29291(9) 0.38584(13) 0.0381(4) Uani 1 1 d .
C11 C 0.74589(19) 0.50402(10) 0.60613(18) 0.0305(5) Uani 1 1 d .
C12 C 0.8102(2) 0.55272(11) 0.6148(2) 0.0364(5) Uani 1 1 d .
H12A H 0.8572 0.5604 0.5679 0.044 Uiso 1 1 calc R
C13 C 0.8058(2) 0.58985(11) 0.69135(19) 0.0355(5) Uani 1 1 d .
H13A H 0.8492 0.6228 0.6961 0.043 Uiso 1 1 calc R
C14 C 0.7383(2) 0.57882(11) 0.76045(17) 0.0330(5) Uani 1 1 d .
C15 C 0.6748(2) 0.53121(11) 0.75357(19) 0.0380(6) Uani 1 1 d .
H15A H 0.6281 0.5239 0.8009 0.046 Uiso 1 1 calc R
C16 C 0.6790(2) 0.49405(11) 0.67790(18) 0.0365(5) Uani 1 1 d .
H16A H 0.6356 0.4611 0.6745 0.044 Uiso 1 1 calc R
C17 C 0.7310(2) 0.62051(11) 0.84089(19) 0.0366(5) Uani 1 1 d .
O18 O 0.78081(18) 0.66724(8) 0.84006(14) 0.0410(5) Uani 1 1 d .
O19 O 0.6791(2) 0.60767(10) 0.90881(16) 0.0505(5) Uani 1 1 d .

loop_
_atom_site_aniso_label
_atom_site_aniso_U_11
_atom_site_aniso_U_22
_atom_site_aniso_U_33
_atom_site_aniso_U_23
_atom_site_aniso_U_13
_atom_site_aniso_U_12
Cd1 0.03996(15) 0.02616(13) 0.02284(13) 0.000 0.00318(9) 0.000
Cd2 0.03756(15) 0.03049(15) 0.02413(13) -0.00105(8) -0.00015(10) -0.00437(9)
O1 0.0441(13) 0.125(3) 0.0399(13) 0.0045(14) 0.0053(11) 0.0059(14)
Si 0.0324(4) 0.0203(4) 0.0277(4) 0.000 -0.0040(3) 0.000
C1 0.0346(12) 0.0240(11) 0.0324(11) 0.0002(9) -0.0016(9) -0.0004(8)
C2 0.0479(16) 0.0497(17) 0.0480(17) 0.0257(14) -0.0224(13) -0.0150(13)
C3 0.0480(16) 0.0414(15) 0.0491(17) 0.0177(13) -0.0114(13) -0.0129(12)
C4 0.0357(12) 0.0262(11) 0.0255(10) 0.0024(8) -0.0007(9) -0.0016(9)
C5 0.0374(14) 0.0395(14) 0.0522(17) 0.0147(13) -0.0150(12) -0.0043(11)
C6 0.0393(13) 0.0283(12) 0.0523(16) 0.0171(11) -0.0102(12) -0.0028(10)
C7 0.0370(12) 0.0275(11) 0.0256(10) -0.0073(8) 0.0049(9) -0.0011(9)
O8 0.0446(11) 0.0343(10) 0.0333(9) 0.0032(7) 0.0026(8) -0.0060(8)
O9 0.0454(11) 0.0353(10) 0.0319(9) -0.0088(8) -0.0091(8) -0.0063(8)
C11 0.0367(12) 0.0209(10) 0.0331(11) -0.0001(9) -0.0026(9) 0.0014(8)
C12 0.0389(13) 0.0280(12) 0.0424(14) -0.0038(10) 0.0043(11) -0.0036(10)
C13 0.0434(14) 0.0229(11) 0.0397(13) -0.0055(9) -0.0015(11) -0.0034(9)
C14 0.0467(14) 0.0239(11) 0.0275(11) -0.0028(9) -0.0037(10) -0.0012(10)
C15 0.0535(16) 0.0287(12) 0.0322(12) -0.0029(9) 0.0054(11) -0.0056(10)
C16 0.0529(15) 0.0252(11) 0.0314(12) -0.0020(9) 0.0031(11) -0.0076(10)
C17 0.0549(16) 0.0272(11) 0.0265(11) -0.0024(9) -0.0057(11) 0.0041(11)
O18 0.0654(13) 0.0275(9) 0.0294(9) -0.0075(7) -0.0015(9) -0.0049(8)
O19 0.0744(15) 0.0415(12) 0.0366(11) -0.0051(9) 0.0118(10) -0.0054(11)

loop_
_atom_type_symbol
_atom_type_description
_atom_type_scat_dispersion_real
_atom_type_scat_dispersion_imag
_atom_type_scat_source
C C 0.0033 0.0016 'International Tables Vol C Tables 4.2.6.8 and 6.1.1.4'
H H 0.0000 0.0000 'International Tables Vol C Tables 4.2.6.8 and 6.1.1.4'
O O 0.0106 0.0060 'International Tables Vol C Tables 4.2.6.8 and 6.1.1.4'
Si Si 0.0817 0.0704 'International Tables Vol C Tables 4.2.6.8 and 6.1.1.4'
Cd Cd -0.8075 1.2024 'International Tables Vol C Tables 4.2.6.8 and 6.1.1.4'
N N 0.0061 0.0033 'International Tables Vol C Tables 4.2.6.8 and 6.1.1.4'

loop_
_geom_angle_atom_site_label_1
_geom_angle_atom_site_label_2
_geom_angle_atom_site_label_3
_geom_angle
_geom_angle_site_symmetry_1
_geom_angle_site_symmetry_3
O8 Cd1 O8 104.30(10) . 2_556
O8 Cd1 O18 89.55(7) . 3_444
O8 Cd1 O18 103.49(7) 2_556 3_444
O8 Cd1 O18 103.49(8) . 4_546
O8 Cd1 O18 89.55(7) 2_556 4_546
O18 Cd1 O18 158.84(9) 3_444 4_546
O8 Cd1 O19 141.19(8) . 3_444
O8 Cd1 O19 99.28(8) 2_556 3_444
O18 Cd1 O19 54.85(7) 3_444 3_444
O18 Cd1 O19 107.11(8) 4_546 3_444
O8 Cd1 O19 99.28(8) . 4_546
O8 Cd1 O19 141.19(8) 2_556 4_546
O18 Cd1 O19 107.11(7) 3_444 4_546
O18 Cd1 O19 54.85(7) 4_546 4_546
O19 Cd1 O19 79.94(12) 3_444 4_546
O1 Cd2 O1 180.0 . 7
O1 Cd2 O9 90.96(9) . .
O1 Cd2 O9 89.04(9) 7 .
O1 Cd2 O9 89.04(9) . 7
O1 Cd2 O9 90.96(9) 7 7
O9 Cd2 O9 180.00(9) . 7
O1 Cd2 O18 91.36(10) . 5_666
O1 Cd2 O18 88.64(10) 7 5_666
O9 Cd2 O18 97.99(7) . 5_666
O9 Cd2 O18 82.01(7) 7 5_666
O1 Cd2 O18 88.64(10) . 3_444
O1 Cd2 O18 91.36(10) 7 3_444
O9 Cd2 O18 82.01(7) . 3_444
O9 Cd2 O18 97.99(7) 7 3_444
O18 Cd2 O18 180.00(10) 5_666 3_444
C1 Si C1 106.32(15) . 2_656
C1 Si C11 110.81(11) . 2_656
C1 Si C11 110.53(11) 2_656 2_656
C1 Si C11 110.53(11) . .
C1 Si C11 110.81(11) 2_656 .
C11 Si C11 107.86(15) 2_656 .
C6 C1 C2 116.5(2) . .
C6 C1 Si 123.70(19) . .
C2 C1 Si 119.7(2) . .
C3 C2 C1 122.1(3) . .
C2 C3 C4 120.0(3) . .
C5 C4 C3 119.1(2) . .
C5 C4 C7 120.1(2) . .
C3 C4 C7 120.8(2) . .
C4 C5 C6 120.3(2) . .
C5 C6 C1 122.0(2) . .
O9 C7 O8 124.7(2) . .
O9 C7 C4 119.2(2) . .
O8 C7 C4 116.1(2) . .
C7 O8 Cd1 116.33(17) . .
C7 O9 Cd2 141.62(18) . .
C16 C11 C12 117.5(2) . .
C16 C11 Si 122.90(18) . .
C12 C11 Si 119.59(19) . .
C13 C12 C11 120.7(2) . .
C14 C13 C12 120.1(2) . .
C15 C14 C13 120.1(2) . .
C15 C14 C17 120.1(2) . .
C13 C14 C17 119.7(2) . .
C14 C15 C16 120.1(3) . .
C15 C16 C11 121.4(2) . .
O19 C17 O18 121.0(2) . .
O19 C17 C14 119.8(2) . .
O18 C17 C14 119.2(2) . .
O19 C17 Cd1 60.97(15) . 3
O18 C17 Cd1 60.71(14) . 3
C14 C17 Cd1 169.43(19) . 3
C17 O18 Cd2 130.60(19) . 3
C17 O18 Cd1 91.59(17) . 3
Cd2 O18 Cd1 109.78(8) 3 3
C17 O19 Cd1 91.68(17) . 3

loop_
_geom_bond_atom_site_label_1
_geom_bond_atom_site_label_2
_geom_bond_distance
_geom_bond_site_symmetry_2
Cd1 O8 2.2099(19) .
Cd1 O8 2.2099(19) 2_556
Cd1 O18 2.373(2) 3_444
Cd1 O18 2.373(2) 4_546
Cd1 O19 2.379(2) 3_444
Cd1 O19 2.379(2) 4_546
Cd2 O1 2.216(2) .
Cd2 O1 2.216(2) 7
Cd2 O9 2.2818(18) .
Cd2 O9 2.2818(18) 7
Cd2 O18 2.331(2) 5_666
Cd2 O18 2.331(2) 3_444
Si C1 1.868(2) .
Si C1 1.868(2) 2_656
Si C11 1.869(2) 2_656
Si C11 1.869(2) .
C1 C6 1.386(3) .
C1 C2 1.393(4) .
C2 C3 1.380(4) .
C3 C4 1.384(4) .
C4 C5 1.375(4) .
C4 C7 1.506(3) .
C5 C6 1.384(4) .
C7 O9 1.240(3) .
C7 O8 1.285(3) .
C11 C16 1.403(4) .
C11 C12 1.406(3) .
C12 C13 1.393(4) .
C13 C14 1.383(4) .
C14 C15 1.379(4) .
C14 C17 1.507(4) .
C15 C16 1.383(4) .
C17 O19 1.250(4) .
C17 O18 1.265(3) .
C17 Cd1 2.720(3) 3
O18 Cd2 2.331(2) 3
O18 Cd1 2.373(2) 3
O19 Cd1 2.379(2) 3

loop_
_platon_squeeze_void_nr
_platon_squeeze_void_average_x
_platon_squeeze_void_average_y
_platon_squeeze_void_average_z
_platon_squeeze_void_volume
_platon_squeeze_void_count_electrons
_platon_squeeze_void_content
1 -0.077 0.388 -0.012 1885 174 ' '
